data_4518019
loop_
_publ_author_name
'Esrafili, Leili'
'Morsali, Ali'
'Dehghani Firuzabadi, Fahimeh'
'Retailleau, Pascal'

_publ_section_title
;
 Development of Porous Cobalt/Copper-doped Carbon Nanohybrids Derived from
 Functionalized MOF as Efficient Catalysts for the Ullmann Cross-coupling
 Reaction: Insights into the Active Centers.
;
_journal_name_full 'ACS applied materials &amp; interfaces'
_journal_paper_doi 10.1021/acsami.0c09912
_journal_year 2020
_chemical_formula_moiety 'C52 H34 Co2 N4 O16 S3, 2(C3 H7 N O) [+ solvent]'
_chemical_formula_sum 'C58 H48 Co2 N6 O18 S3'
_chemical_formula_weight 1331.06
_space_group_crystal_system monoclinic
_space_group_IT_number 14
_space_group_name_Hall '-P 2yn'
_space_group_name_H-M_alt 'P 1 21/n 1'
_atom_sites_solution_hydrogens geom
_atom_sites_solution_primary other
_atom_sites_solution_secondary difmap
_audit_creation_method SHELXL-2018/3
_cell_angle_alpha 90
_cell_angle_beta 92.677(2)
_cell_angle_gamma 90
_cell_formula_units_Z 4
_cell_length_a 18.5098(3)
_cell_length_b 17.0448(3)
_cell_length_c 25.1287(5)
_cell_measurement_reflns_used 29152
_cell_measurement_temperature 293(2)
_cell_measurement_theta_max 26.6680
_cell_measurement_theta_min 2.0100
_cell_volume 7919.3(2)
_computing_cell_refinement 'CrysAlisPro 1.171.39.7b (Rigaku OD, 2015)'
_computing_data_collection 'CrysAlisPro 1.171.39.7b (Rigaku OD, 2015)'
_computing_data_reduction 'CrysAlisPro 1.171.39.7b (Rigaku OD, 2015)'
_computing_structure_refinement 'SHELXL-2018/3 (Sheldrick, 2015b)'
_computing_structure_solution 'SHELXT 2014/5 (Sheldrick, 2015a)'
_diffrn_ambient_temperature 293(2)
_diffrn_detector 'Dectris PILATUS3 R 200K-A area detector'
_diffrn_detector_area_resol_mean 5.811
_diffrn_detector_type 'Hybrid Photon Counting area detector'
_diffrn_measured_fraction_theta_full 0.997
_diffrn_measured_fraction_theta_max 0.997
_diffrn_measurement_device 'kappa gonio four-circle diffractometer'
_diffrn_measurement_device_type 'Rigaku XtaLAB PRO'
_diffrn_measurement_method '\w scans'
_diffrn_radiation_collimation 'Rigaku Integrated Confocal MaxFlux double bounce multi-layer mirror optics'
_diffrn_radiation_monochromator none
_diffrn_radiation_probe x-ray
_diffrn_radiation_type MoK\a
_diffrn_radiation_wavelength 0.71073
_diffrn_reflns_av_R_equivalents 0.0615
_diffrn_reflns_av_unetI/netI 0.0386
_diffrn_reflns_Laue_measured_fraction_full 0.997
_diffrn_reflns_Laue_measured_fraction_max 0.997
_diffrn_reflns_limit_h_max 21
_diffrn_reflns_limit_h_min -21
_diffrn_reflns_limit_k_max 20
_diffrn_reflns_limit_k_min -20
_diffrn_reflns_limit_l_max 29
_diffrn_reflns_limit_l_min -29
_diffrn_reflns_number 116154
_diffrn_reflns_point_group_measured_fraction_full 0.997
_diffrn_reflns_point_group_measured_fraction_max 0.997
_diffrn_reflns_theta_full 25.027
_diffrn_reflns_theta_max 25.027
_diffrn_reflns_theta_min 2.015
_diffrn_source 'microfocus sealed X-ray tube'
_diffrn_source_type 'Rigaku micromax 003'
_exptl_absorpt_coefficient_mu 0.556
_exptl_absorpt_correction_T_max 1.00000
_exptl_absorpt_correction_T_min 0.54816
_exptl_absorpt_correction_type multi-scan
_exptl_absorpt_process_details
;
CrysAlisPro 1.171.39.7b (Rigaku Oxford Diffraction, 2015)
Empirical absorption correction using spherical harmonics,
 implemented in SCALE3 ABSPACK scaling algorithm.
;
_exptl_crystal_colour colourless
_exptl_crystal_density_diffrn 1.116
_exptl_crystal_description needle
_exptl_crystal_F_000 2736
_exptl_crystal_size_max 0.25
_exptl_crystal_size_mid 0.05
_exptl_crystal_size_min 0.03
_refine_diff_density_max 0.422
_refine_diff_density_min -0.334
_refine_diff_density_rms 0.057
_refine_ls_extinction_method none
_refine_ls_goodness_of_fit_ref 1.072
_refine_ls_hydrogen_treatment constr
_refine_ls_matrix_type full
_refine_ls_number_parameters 786
_refine_ls_number_reflns 13937
_refine_ls_number_restraints 104
_refine_ls_restrained_S_all 1.072
_refine_ls_R_factor_all 0.0965
_refine_ls_R_factor_gt 0.0618
_refine_ls_shift/su_max 0.001
_refine_ls_shift/su_mean 0.000
_refine_ls_structure_factor_coef Fsqd
_refine_ls_weighting_details 'w=1/[\s^2^(Fo^2^)+(0.0489P)^2^+10.3127P] where P=(Fo^2^+2Fc^2^)/3'
_refine_ls_weighting_scheme calc
_refine_ls_wR_factor_gt 0.1372
_refine_ls_wR_factor_ref 0.1582
_reflns_Friedel_coverage 0.000
_reflns_number_gt 9363
_reflns_number_total 13941
_reflns_threshold_expression 'I > 2\s(I)'
_cod_data_source_file am0c09912_si_002.cif
_cod_data_source_block FD5_squeezed
_cod_original_sg_symbol_H-M 'P 21/n'
_cod_database_code 4518019
_shelx_space_group_comment
;
The symmetry employed for this shelxl refinement is uniquely defined
by the following loop, which should always be used as a source of
symmetry information in preference to the above space-group names.
They are only intended as comments.
;

loop_
_space_group_symop_operation_xyz
'x, y, z'
'-x+1/2, y+1/2, -z+1/2'
'-x, -y, -z'
'x-1/2, -y-1/2, z-1/2'

loop_
_atom_site_label
_atom_site_type_symbol
_atom_site_fract_x
_atom_site_fract_y
_atom_site_fract_z
_atom_site_U_iso_or_equiv
_atom_site_adp_type
_atom_site_occupancy
_atom_site_site_symmetry_order
_atom_site_calc_flag
_atom_site_refinement_flags_posn
_atom_site_refinement_flags_adp
_atom_site_refinement_flags_occupancy
_atom_site_disorder_assembly
_atom_site_disorder_group
Co1 Co 0.54671(2) 1.05246(3) 0.52508(2) 0.04362(14) Uani 1 1 d . . . . .
Co2 Co 0.95281(2) 0.44526(3) 0.47623(2) 0.04449(14) Uani 1 1 d . . . . .
S1 S 0.16933(7) 1.13992(7) 0.71027(4) 0.0686(3) Uani 1 1 d . . . . .
S2 S 0.49679(5) -0.04261(5) 0.25908(3) 0.0433(2) Uani 1 1 d . . . . .
S1B S 0.66656(6) 0.63442(7) 0.70845(4) 0.0659(3) Uani 1 1 d . . . . .
O1 O 0.46049(14) 1.07340(16) 0.56882(10) 0.0604(7) Uani 1 1 d . . . . .
O2 O 0.38509(14) 0.98537(17) 0.53098(11) 0.0628(7) Uani 1 1 d . . . . .
O1B O 0.57619(14) 0.95835(15) 0.57028(10) 0.0569(7) Uani 1 1 d . . . . .
O3 O 0.07486(15) 1.46267(15) 0.57293(11) 0.0594(7) Uani 1 1 d . . . . .
O2B O 0.49813(14) 0.87359(15) 0.53207(10) 0.0603(7) Uani 1 1 d . . . . .
O4 O 0.00029(15) 1.37551(16) 0.53267(11) 0.0612(7) Uani 1 1 d . . . . .
O3B O 0.95518(15) 0.56372(17) 0.56606(11) 0.0660(8) Uani 1 1 d . . . . .
O5 O 0.20373(19) 1.1725(2) 0.75773(11) 0.0899(11) Uani 1 1 d . . . . .
O4B O 0.87789(15) 0.48024(18) 0.52624(11) 0.0672(8) Uani 1 1 d . . . . .
O6 O 0.11794(18) 1.0771(2) 0.71400(14) 0.0906(11) Uani 1 1 d . . . . .
O5B O 0.70072(19) 0.6675(2) 0.75596(11) 0.0896(11) Uani 1 1 d . . . . .
O7 O 0.81520(19) 0.1678(2) 0.29095(15) 0.1054(13) Uani 1 1 d . U . . .
O6B O 0.61355(18) 0.57338(19) 0.71223(14) 0.0877(10) Uani 1 1 d . . . . .
O8 O 0.52655(13) -0.09145(15) 0.21943(10) 0.0553(7) Uani 1 1 d . . . . .
O9 O 0.46421(14) -0.07937(15) 0.30345(10) 0.0576(7) Uani 1 1 d . . . . .
O10 O 0.3366(2) 0.2067(3) 0.08120(15) 0.160(2) Uani 1 1 d . U . . .
N1 N 0.89985(16) 0.36014(18) 0.43135(11) 0.0493(7) Uani 1 1 d . . . . .
N2 N 0.72183(17) 0.17427(19) 0.34652(12) 0.0555(8) Uani 1 1 d . U . . .
H2 H 0.708814 0.197368 0.374953 0.067 Uiso 1 1 calc R U . . .
N3 N 0.28285(18) 0.1748(2) 0.15714(13) 0.0623(9) Uani 1 1 d . U . . .
H3 H 0.244566 0.182684 0.174510 0.075 Uiso 1 1 calc R U . . .
N4 N 0.11756(16) 0.36578(18) 0.05591(12) 0.0516(8) Uani 1 1 d . . . . .
C1 C 0.4009(2) 1.0389(2) 0.56373(15) 0.0496(9) Uani 1 1 d . . . . .
C2 C 0.3429(2) 1.0640(2) 0.60030(15) 0.0506(9) Uani 1 1 d . . . . .
C1B C 0.54827(19) 0.8919(2) 0.56471(14) 0.0442(8) Uani 1 1 d . . . . .
C3 C 0.3574(2) 1.1208(2) 0.63855(15) 0.0556(10) Uani 1 1 d . . . . .
H3A H 0.403054 1.143657 0.641393 0.067 Uiso 1 1 calc R U . . .
C2B C 0.57589(19) 0.8276(2) 0.60161(14) 0.0458(8) Uani 1 1 d . . . . .
C4 C 0.3052(2) 1.1440(2) 0.67258(15) 0.0576(10) Uani 1 1 d . . . . .
H4 H 0.314958 1.182503 0.698120 0.069 Uiso 1 1 calc R U . . .
C3B C 0.6346(2) 0.8418(2) 0.63635(16) 0.0597(10) Uani 1 1 d . . . . .
H3B H 0.656513 0.890980 0.637041 0.072 Uiso 1 1 calc R U . . .
C5 C 0.2383(2) 1.1090(2) 0.66794(15) 0.0557(10) Uani 1 1 d . . . . .
C4B C 0.6608(2) 0.7836(2) 0.66987(16) 0.0630(11) Uani 1 1 d . . . . .
H4B H 0.700487 0.793027 0.693043 0.076 Uiso 1 1 calc R U . . .
C6 C 0.2220(2) 1.0524(3) 0.63010(17) 0.0624(11) Uani 1 1 d . . . . .
H6 H 0.176181 1.029909 0.627288 0.075 Uiso 1 1 calc R U . . .
C5B C 0.6281(2) 0.7118(2) 0.66888(14) 0.0528(10) Uani 1 1 d . . . . .
C7 C 0.2752(2) 1.0297(2) 0.59636(16) 0.0588(10) Uani 1 1 d . . . . .
H7 H 0.265300 0.991134 0.570878 0.071 Uiso 1 1 calc R U . . .
C6B C 0.5686(2) 0.6969(2) 0.63554(18) 0.0648(11) Uani 1 1 d . . . . .
H6B H 0.545913 0.648241 0.635657 0.078 Uiso 1 1 calc R U . . .
C8 C 0.1292(2) 1.2172(3) 0.67217(15) 0.0554(10) Uani 1 1 d . . . . .
C7B C 0.5432(2) 0.7558(2) 0.60196(17) 0.0601(10) Uani 1 1 d . . . . .
H7B H 0.503071 0.746398 0.579160 0.072 Uiso 1 1 calc R U . . .
C9 C 0.1591(2) 1.2905(3) 0.67517(16) 0.0631(11) Uani 1 1 d . . . . .
H9 H 0.197056 1.301189 0.699642 0.076 Uiso 1 1 calc R U . . .
C8B C 0.7345(2) 0.6005(2) 0.66647(15) 0.0532(10) Uani 1 1 d . . . . .
C10 C 0.1322(2) 1.3483(2) 0.64146(16) 0.0617(11) Uani 1 1 d . . . . .
H10 H 0.152063 1.398402 0.643408 0.074 Uiso 1 1 calc R U . . .
C9B C 0.8025(2) 0.6336(2) 0.67191(16) 0.0612(11) Uani 1 1 d . . . . .
H9B H 0.813230 0.670784 0.698174 0.073 Uiso 1 1 calc R U . . .
C11 C 0.0757(2) 1.3325(2) 0.60448(14) 0.0481(9) Uani 1 1 d . . . . .
C10B C 0.8542(2) 0.6102(2) 0.63749(16) 0.0586(10) Uani 1 1 d . . . . .
H10B H 0.900381 0.631650 0.640687 0.070 Uiso 1 1 calc R U . . .
C12 C 0.0454(2) 1.2589(2) 0.60325(17) 0.0646(11) Uani 1 1 d . . . . .
H12 H 0.006644 1.248364 0.579472 0.077 Uiso 1 1 calc R U . . .
C11B C 0.8382(2) 0.5551(2) 0.59819(15) 0.0511(9) Uani 1 1 d . . . . .
C13 C 0.0719(2) 1.2003(3) 0.63697(19) 0.0717(12) Uani 1 1 d . . . . .
H13 H 0.051463 1.150456 0.635891 0.086 Uiso 1 1 calc R U . . .
C12B C 0.7697(2) 0.5221(2) 0.59420(17) 0.0615(11) Uani 1 1 d . . . . .
H12B H 0.758907 0.484288 0.568377 0.074 Uiso 1 1 calc R U . . .
C14 C 0.0482(2) 1.3955(2) 0.56676(14) 0.0500(9) Uani 1 1 d . . . . .
C13B C 0.7176(2) 0.5451(3) 0.62825(17) 0.0629(11) Uani 1 1 d . . . . .
H13B H 0.671534 0.523401 0.625391 0.076 Uiso 1 1 calc R U . . .
C15 C 0.8670(2) 0.2991(3) 0.45215(17) 0.0691(12) Uani 1 1 d . . . . .
H15 H 0.868821 0.293216 0.488985 0.083 Uiso 1 1 calc R U . . .
C14B C 0.8951(2) 0.5308(2) 0.56081(15) 0.0541(10) Uani 1 1 d . . . . .
C16 C 0.8304(3) 0.2441(3) 0.42148(18) 0.0781(14) Uani 1 1 d . . . . .
H16 H 0.807266 0.202513 0.437532 0.094 Uiso 1 1 calc R U . . .
C17 C 0.8280(2) 0.2508(2) 0.36705(16) 0.0596(10) Uani 1 1 d . U . . .
C18 C 0.8637(2) 0.3119(3) 0.34521(16) 0.0708(13) Uani 1 1 d . . . . .
H18 H 0.864406 0.317599 0.308436 0.085 Uiso 1 1 calc R U . . .
C19 C 0.8986(2) 0.3649(3) 0.37867(15) 0.0671(12) Uani 1 1 d . . . . .
H19 H 0.922837 0.406425 0.363456 0.081 Uiso 1 1 calc R U . . .
C20 C 0.7885(2) 0.1925(3) 0.33104(18) 0.0676(12) Uani 1 1 d . U . . .
C21 C 0.67072(19) 0.1229(2) 0.32272(14) 0.0452(8) Uani 1 1 d . . . . .
C22 C 0.6025(2) 0.1223(2) 0.34344(15) 0.0562(10) Uani 1 1 d . . . . .
H22 H 0.592251 0.156586 0.370859 0.067 Uiso 1 1 calc R U . . .
C23 C 0.5503(2) 0.0719(2) 0.32408(15) 0.0529(10) Uani 1 1 d . . . . .
H23 H 0.504835 0.071467 0.338322 0.063 Uiso 1 1 calc R U . . .
C24 C 0.56591(17) 0.02182(19) 0.28314(13) 0.0389(8) Uani 1 1 d . . . . .
C25 C 0.63255(19) 0.0216(2) 0.26202(13) 0.0437(8) Uani 1 1 d . . . . .
H25 H 0.642055 -0.012728 0.234441 0.052 Uiso 1 1 calc R U . . .
C26 C 0.68586(19) 0.0720(2) 0.28134(14) 0.0466(9) Uani 1 1 d . . . . .
H26 H 0.731247 0.072028 0.266947 0.056 Uiso 1 1 calc R U . . .
C27 C 0.43254(18) 0.0216(2) 0.22905(13) 0.0407(8) Uani 1 1 d . . . . .
C28 C 0.36465(19) 0.0285(2) 0.24866(14) 0.0483(9) Uani 1 1 d . . . . .
H28 H 0.351765 -0.000811 0.277946 0.058 Uiso 1 1 calc R U . . .
C29 C 0.3161(2) 0.0797(2) 0.22408(15) 0.0550(10) Uani 1 1 d . . . . .
H29 H 0.270010 0.084542 0.236917 0.066 Uiso 1 1 calc R U . . .
C30 C 0.3346(2) 0.1241(2) 0.18073(14) 0.0494(9) Uani 1 1 d . . . . .
C31 C 0.4035(2) 0.1154(2) 0.16113(16) 0.0607(11) Uani 1 1 d . . . . .
H31 H 0.416720 0.144203 0.131697 0.073 Uiso 1 1 calc R U . . .
C32 C 0.4517(2) 0.0640(2) 0.18554(16) 0.0566(10) Uani 1 1 d . . . . .
H32 H 0.497547 0.057971 0.172477 0.068 Uiso 1 1 calc R U . . .
C33 C 0.2864(3) 0.2120(3) 0.11087(18) 0.0856(15) Uani 1 1 d . U . . .
C34 C 0.2236(2) 0.2633(3) 0.09417(16) 0.0714(13) Uani 1 1 d . U . . .
C35 C 0.1894(3) 0.3124(3) 0.12781(16) 0.0780(14) Uani 1 1 d . . . . .
H35 H 0.201348 0.311809 0.164169 0.094 Uiso 1 1 calc R U . . .
C36 C 0.1371(2) 0.3626(3) 0.10738(16) 0.0704(13) Uani 1 1 d . . . . .
H36 H 0.114274 0.395869 0.130660 0.085 Uiso 1 1 calc R U . . .
C37 C 0.1494(2) 0.3164(3) 0.02348(17) 0.0724(13) Uani 1 1 d . . . . .
H37 H 0.135134 0.316786 -0.012507 0.087 Uiso 1 1 calc R U . . .
C38 C 0.2021(3) 0.2650(3) 0.04073(17) 0.0862(16) Uani 1 1 d . . . . .
H38 H 0.223369 0.231537 0.016768 0.103 Uiso 1 1 calc R U . . .
O105 O 0.6580(2) 0.2947(2) 0.41311(16) 0.1032(12) Uani 1 1 d D . . . .
N104 N 0.6693(6) 0.4239(4) 0.3945(3) 0.201(4) Uani 1 1 d D . . . .
C101 C 0.7019(9) 0.4451(7) 0.4472(5) 0.323(9) Uani 1 1 d D . . . .
H10A H 0.710837 0.500556 0.448443 0.484 Uiso 1 1 calc R U . . .
H10C H 0.669354 0.431147 0.474288 0.484 Uiso 1 1 calc R U . . .
H10D H 0.746677 0.417358 0.453124 0.484 Uiso 1 1 calc R U . . .
C102 C 0.6600(12) 0.4849(6) 0.3541(5) 0.417(15) Uani 1 1 d D . . . .
H10E H 0.675073 0.534486 0.369012 0.625 Uiso 1 1 calc R U . . .
H10F H 0.688905 0.472657 0.324438 0.625 Uiso 1 1 calc R U . . .
H10G H 0.610062 0.487828 0.342235 0.625 Uiso 1 1 calc R U . . .
C103 C 0.6527(4) 0.3511(5) 0.3840(3) 0.130(3) Uani 1 1 d D . . . .
H103 H 0.634245 0.341225 0.349642 0.156 Uiso 1 1 calc R U . . .
O110 O 0.6575(3) 0.3201(4) 0.7229(3) 0.187(3) Uani 1 1 d D . . . .
N109 N 0.5433(3) 0.3491(5) 0.7437(4) 0.222(5) Uani 1 1 d D . . . .
C106 C 0.4942(7) 0.4153(8) 0.7565(7) 0.377(13) Uani 1 1 d D . . . .
H10H H 0.448279 0.394728 0.765990 0.566 Uiso 1 1 calc R U . . .
H10I H 0.515231 0.444955 0.785742 0.566 Uiso 1 1 calc R U . . .
H10J H 0.487497 0.448720 0.725890 0.566 Uiso 1 1 calc R U . . .
C107 C 0.5173(8) 0.2758(7) 0.7571(8) 0.461(18) Uani 1 1 d D . . . .
H10K H 0.467445 0.280156 0.765595 0.692 Uiso 1 1 calc R U . . .
H10L H 0.521451 0.240697 0.727496 0.692 Uiso 1 1 calc R U . . .
H10M H 0.544990 0.255838 0.787353 0.692 Uiso 1 1 calc R U . . .
C108 C 0.6076(5) 0.3662(7) 0.7300(5) 0.229(6) Uani 1 1 d D . . . .
H108 H 0.617425 0.419100 0.724954 0.275 Uiso 1 1 calc R U . . .

loop_
_atom_site_aniso_label
_atom_site_aniso_U_11
_atom_site_aniso_U_22
_atom_site_aniso_U_33
_atom_site_aniso_U_23
_atom_site_aniso_U_13
_atom_site_aniso_U_12
Co1 0.0411(3) 0.0437(3) 0.0454(3) -0.0042(2) -0.0047(2) -0.0029(2)
Co2 0.0427(3) 0.0464(3) 0.0437(3) -0.0061(2) -0.0052(2) -0.0006(2)
S1 0.0761(8) 0.0773(8) 0.0537(6) 0.0198(6) 0.0185(6) 0.0324(6)
S2 0.0430(5) 0.0418(5) 0.0447(5) 0.0014(4) -0.0048(4) -0.0010(4)
S1B 0.0725(7) 0.0726(7) 0.0539(6) 0.0189(5) 0.0166(5) 0.0309(6)
O1 0.0512(16) 0.0709(19) 0.0594(17) -0.0064(14) 0.0062(13) 0.0066(14)
O2 0.0588(17) 0.0720(19) 0.0580(17) -0.0130(15) 0.0079(13) 0.0052(14)
O1B 0.0610(16) 0.0454(16) 0.0634(17) 0.0030(13) -0.0063(13) 0.0037(13)
O3 0.0671(18) 0.0472(16) 0.0628(17) 0.0035(13) -0.0091(13) 0.0025(14)
O2B 0.0639(17) 0.0596(17) 0.0559(16) 0.0061(13) -0.0142(14) 0.0010(14)
O4 0.0646(17) 0.0607(17) 0.0570(16) 0.0068(13) -0.0127(14) 0.0074(14)
O3B 0.0488(17) 0.082(2) 0.0680(19) -0.0057(15) 0.0112(14) 0.0036(15)
O5 0.111(3) 0.119(3) 0.0395(16) 0.0083(17) 0.0045(16) 0.047(2)
O4B 0.0598(17) 0.081(2) 0.0618(18) -0.0161(16) 0.0081(14) 0.0095(15)
O6 0.089(2) 0.088(2) 0.098(3) 0.040(2) 0.0381(19) 0.023(2)
O5B 0.111(3) 0.118(3) 0.0397(16) 0.0065(17) 0.0009(16) 0.046(2)
O7 0.086(2) 0.134(3) 0.099(3) -0.062(2) 0.035(2) -0.048(2)
O6B 0.087(2) 0.079(2) 0.100(3) 0.0387(19) 0.0384(19) 0.0201(18)
O8 0.0582(16) 0.0494(15) 0.0574(16) -0.0102(12) -0.0054(13) 0.0049(13)
O9 0.0601(16) 0.0576(16) 0.0550(16) 0.0160(13) 0.0012(13) -0.0061(13)
O10 0.153(4) 0.260(6) 0.071(2) 0.062(3) 0.041(2) 0.149(4)
N1 0.0505(18) 0.0550(19) 0.0421(17) -0.0009(14) -0.0031(14) -0.0109(15)
N2 0.0562(19) 0.062(2) 0.0484(18) -0.0128(15) 0.0034(15) -0.0169(16)
N3 0.058(2) 0.075(2) 0.054(2) 0.0034(17) -0.0043(16) 0.0250(18)
N4 0.0538(19) 0.0555(19) 0.0447(18) -0.0015(15) -0.0038(14) 0.0132(15)
C1 0.050(2) 0.053(2) 0.046(2) 0.0057(18) -0.0016(17) 0.0102(19)
C2 0.051(2) 0.053(2) 0.048(2) 0.0042(17) -0.0013(17) 0.0134(18)
C1B 0.046(2) 0.041(2) 0.045(2) -0.0019(16) 0.0037(17) 0.0063(17)
C3 0.052(2) 0.057(2) 0.057(2) 0.0032(19) -0.0035(19) 0.0100(19)
C2B 0.047(2) 0.046(2) 0.044(2) -0.0050(16) 0.0037(17) 0.0085(17)
C4 0.063(3) 0.060(3) 0.050(2) -0.0019(19) 0.000(2) 0.019(2)
C3B 0.063(3) 0.047(2) 0.068(3) -0.005(2) -0.010(2) 0.004(2)
C5 0.061(3) 0.059(3) 0.047(2) 0.0078(19) 0.0033(19) 0.023(2)
C4B 0.065(3) 0.062(3) 0.060(3) -0.004(2) -0.020(2) 0.012(2)
C6 0.048(2) 0.069(3) 0.070(3) 0.010(2) 0.005(2) 0.009(2)
C5B 0.056(2) 0.056(3) 0.047(2) 0.0055(18) 0.0102(18) 0.021(2)
C7 0.054(2) 0.062(3) 0.060(2) -0.003(2) 0.001(2) 0.008(2)
C6B 0.059(3) 0.049(2) 0.086(3) 0.014(2) -0.002(2) 0.002(2)
C8 0.050(2) 0.067(3) 0.050(2) 0.0070(19) 0.0101(18) 0.023(2)
C7B 0.053(2) 0.055(3) 0.071(3) 0.005(2) -0.010(2) 0.002(2)
C9 0.074(3) 0.062(3) 0.052(2) -0.006(2) -0.014(2) 0.018(2)
C8B 0.055(2) 0.058(2) 0.047(2) 0.0082(18) 0.0070(18) 0.023(2)
C10 0.068(3) 0.054(2) 0.061(3) -0.011(2) -0.009(2) 0.007(2)
C9B 0.067(3) 0.064(3) 0.052(2) -0.004(2) -0.001(2) 0.018(2)
C11 0.050(2) 0.047(2) 0.047(2) -0.0041(17) 0.0023(17) 0.0118(18)
C10B 0.051(2) 0.065(3) 0.059(2) -0.005(2) -0.0004(19) 0.007(2)
C12 0.055(2) 0.061(3) 0.076(3) 0.004(2) -0.013(2) 0.005(2)
C11B 0.049(2) 0.054(2) 0.050(2) 0.0042(18) 0.0002(17) 0.0117(18)
C13 0.065(3) 0.055(3) 0.095(3) 0.017(2) 0.001(3) 0.005(2)
C12B 0.054(2) 0.064(3) 0.066(3) -0.009(2) 0.003(2) 0.003(2)
C14 0.047(2) 0.058(3) 0.046(2) 0.0006(18) 0.0011(18) 0.0136(19)
C13B 0.051(2) 0.067(3) 0.071(3) 0.001(2) 0.007(2) 0.006(2)
C15 0.079(3) 0.079(3) 0.050(2) 0.004(2) -0.002(2) -0.027(3)
C14B 0.051(2) 0.063(3) 0.048(2) 0.005(2) 0.0009(18) 0.018(2)
C16 0.094(3) 0.079(3) 0.060(3) 0.002(2) -0.003(2) -0.042(3)
C17 0.059(2) 0.065(3) 0.055(2) -0.011(2) 0.0011(19) -0.015(2)
C18 0.087(3) 0.079(3) 0.046(2) -0.008(2) 0.004(2) -0.031(3)
C19 0.091(3) 0.067(3) 0.043(2) -0.0009(19) 0.005(2) -0.032(2)
C20 0.069(3) 0.070(3) 0.064(3) -0.017(2) 0.009(2) -0.019(2)
C21 0.047(2) 0.044(2) 0.044(2) 0.0010(16) -0.0062(16) -0.0049(17)
C22 0.053(2) 0.063(3) 0.052(2) -0.0201(19) 0.0030(18) -0.004(2)
C23 0.044(2) 0.064(3) 0.050(2) -0.0143(19) 0.0016(17) 0.0013(19)
C24 0.0368(18) 0.0404(19) 0.0390(18) 0.0004(15) -0.0038(15) 0.0016(15)
C25 0.050(2) 0.045(2) 0.0362(18) -0.0048(15) 0.0001(16) 0.0005(17)
C26 0.044(2) 0.053(2) 0.043(2) -0.0018(17) 0.0044(16) -0.0045(17)
C27 0.043(2) 0.0425(19) 0.0361(18) -0.0034(15) -0.0058(15) -0.0058(16)
C28 0.045(2) 0.059(2) 0.042(2) 0.0031(17) 0.0033(16) 0.0025(18)
C29 0.044(2) 0.070(3) 0.051(2) -0.004(2) 0.0039(18) 0.009(2)
C30 0.047(2) 0.056(2) 0.044(2) -0.0051(18) -0.0070(17) 0.0070(18)
C31 0.054(2) 0.071(3) 0.057(2) 0.019(2) -0.0025(19) 0.003(2)
C32 0.038(2) 0.071(3) 0.061(2) 0.019(2) 0.0023(18) 0.0085(19)
C33 0.090(3) 0.115(4) 0.052(3) 0.004(3) 0.008(2) 0.056(3)
C34 0.079(3) 0.088(3) 0.047(2) 0.003(2) -0.003(2) 0.039(3)
C35 0.089(3) 0.103(4) 0.042(2) -0.001(2) -0.003(2) 0.046(3)
C36 0.083(3) 0.085(3) 0.042(2) -0.003(2) 0.001(2) 0.036(3)
C37 0.081(3) 0.085(3) 0.050(2) -0.018(2) -0.009(2) 0.037(3)
C38 0.104(4) 0.102(4) 0.052(3) -0.010(2) -0.002(2) 0.059(3)
O105 0.130(3) 0.098(3) 0.083(3) -0.012(2) 0.013(2) -0.007(3)
N104 0.373(12) 0.088(4) 0.145(6) -0.021(4) 0.032(7) 0.044(6)
C101 0.49(2) 0.208(13) 0.253(13) -0.112(11) -0.121(15) 0.058(14)
C102 0.94(5) 0.136(9) 0.173(10) 0.039(8) 0.067(17) 0.107(17)
C103 0.198(8) 0.117(6) 0.078(4) -0.018(4) 0.023(5) 0.025(6)
O110 0.111(4) 0.166(5) 0.292(8) -0.081(5) 0.068(5) -0.020(4)
N109 0.096(4) 0.139(6) 0.441(14) 0.070(7) 0.123(7) 0.007(4)
C106 0.241(15) 0.225(13) 0.68(4) 0.060(17) 0.17(2) 0.098(11)
C107 0.34(2) 0.129(9) 0.93(5) 0.083(17) 0.22(3) -0.069(11)
C108 0.132(8) 0.188(11) 0.372(17) 0.018(11) 0.068(10) -0.015(7)

loop_
_atom_type_symbol
_atom_type_description
_atom_type_scat_dispersion_real
_atom_type_scat_dispersion_imag
_atom_type_scat_source
C C 0.0033 0.0016 'International Tables Vol C Tables 4.2.6.8 and 6.1.1.4'
H H 0.0000 0.0000 'International Tables Vol C Tables 4.2.6.8 and 6.1.1.4'
Co Co 0.3494 0.9721 'International Tables Vol C Tables 4.2.6.8 and 6.1.1.4'
N N 0.0061 0.0033 'International Tables Vol C Tables 4.2.6.8 and 6.1.1.4'
O O 0.0106 0.0060 'International Tables Vol C Tables 4.2.6.8 and 6.1.1.4'
S S 0.1246 0.1234 'International Tables Vol C Tables 4.2.6.8 and 6.1.1.4'

loop_
_geom_angle_atom_site_label_1
_geom_angle_atom_site_label_2
_geom_angle_atom_site_label_3
_geom_angle
_geom_angle_site_symmetry_1
_geom_angle_site_symmetry_3
_geom_angle_publ_flag
O1 Co1 O1B 91.95(11) . . ?
O1 Co1 O2 165.00(11) . 3_676 ?
O1B Co1 O2 88.72(11) . 3_676 ?
O1 Co1 N4 100.58(12) . 4_676 ?
O1B Co1 N4 100.16(12) . 4_676 ?
O2 Co1 N4 94.04(12) 3_676 4_676 ?
O1 Co1 O2B 88.18(11) . 3_676 ?
O1B Co1 O2B 165.10(11) . 3_676 ?
O2 Co1 O2B 87.36(11) 3_676 3_676 ?
N4 Co1 O2B 94.46(12) 4_676 3_676 ?
O1 Co1 Co1 82.42(8) . 3_676 ?
O1B Co1 Co1 83.65(8) . 3_676 ?
O2 Co1 Co1 82.77(8) 3_676 3_676 ?
N4 Co1 Co1 175.01(9) 4_676 3_676 ?
O2B Co1 Co1 81.60(8) 3_676 3_676 ?
O4B Co2 O4 91.49(12) . 1_645 ?
O4B Co2 O3 89.39(12) . 3_676 ?
O4 Co2 O3 164.38(11) 1_645 3_676 ?
O4B Co2 O3B 163.83(12) . 3_766 ?
O4 Co2 O3B 88.58(12) 1_645 3_766 ?
O3 Co2 O3B 86.28(12) 3_676 3_766 ?
O4B Co2 N1 103.15(12) . . ?
O4 Co2 N1 98.65(12) 1_645 . ?
O3 Co2 N1 96.34(11) 3_676 . ?
O3B Co2 N1 92.81(12) 3_766 . ?
O4B Co2 Co2 88.30(9) . 3_766 ?
O4 Co2 Co2 81.36(8) 1_645 3_766 ?
O3 Co2 Co2 83.08(8) 3_676 3_766 ?
O3B Co2 Co2 75.72(9) 3_766 3_766 ?
N1 Co2 Co2 168.54(9) . 3_766 ?
O5 S1 O6 120.2(2) . . ?
O5 S1 C8 108.6(2) . . ?
O6 S1 C8 109.1(2) . . ?
O5 S1 C5 108.0(2) . . ?
O6 S1 C5 108.3(2) . . ?
C8 S1 C5 101.03(17) . . ?
O8 S2 O9 118.47(17) . . ?
O8 S2 C27 109.77(16) . . ?
O9 S2 C27 107.73(16) . . ?
O8 S2 C24 107.67(16) . . ?
O9 S2 C24 109.17(16) . . ?
C27 S2 C24 102.92(15) . . ?
O6B S1B O5B 120.2(2) . . ?
O6B S1B C8B 108.0(2) . . ?
O5B S1B C8B 108.9(2) . . ?
O6B S1B C5B 108.5(2) . . ?
O5B S1B C5B 108.8(2) . . ?
C8B S1B C5B 100.68(17) . . ?
C1 O1 Co1 125.4(3) . . ?
C1 O2 Co1 123.4(3) . 3_676 ?
C1B O1B Co1 123.8(2) . . ?
C14 O3 Co2 122.6(2) . 3_676 ?
C1B O2B Co1 124.7(2) . 3_676 ?
C14 O4 Co2 126.2(3) . 1_465 ?
C14B O3B Co2 131.9(3) . 3_766 ?
C14B O4B Co2 118.5(3) . . ?
C19 N1 C15 117.0(3) . . ?
C19 N1 Co2 119.3(3) . . ?
C15 N1 Co2 123.6(3) . . ?
C20 N2 C21 129.0(3) . . ?
C20 N2 H2 115.5 . . ?
C21 N2 H2 115.5 . . ?
C33 N3 C30 127.2(4) . . ?
C33 N3 H3 116.4 . . ?
C30 N3 H3 116.4 . . ?
C36 N4 C37 117.6(3) . . ?
C36 N4 Co1 122.6(3) . 4_575 ?
C37 N4 Co1 119.7(3) . 4_575 ?
O1 C1 O2 125.9(4) . . ?
O1 C1 C2 117.0(3) . . ?
O2 C1 C2 117.2(4) . . ?
C3 C2 C7 119.5(4) . . ?
C3 C2 C1 120.2(4) . . ?
C7 C2 C1 120.3(4) . . ?
O2B C1B O1B 126.2(3) . . ?
O2B C1B C2B 116.3(3) . . ?
O1B C1B C2B 117.6(3) . . ?
C4 C3 C2 120.9(4) . . ?
C4 C3 H3A 119.6 . . ?
C2 C3 H3A 119.6 . . ?
C7B C2B C3B 119.3(4) . . ?
C7B C2B C1B 121.1(3) . . ?
C3B C2B C1B 119.6(3) . . ?
C5 C4 C3 118.6(4) . . ?
C5 C4 H4 120.7 . . ?
C3 C4 H4 120.7 . . ?
C4B C3B C2B 120.2(4) . . ?
C4B C3B H3B 119.9 . . ?
C2B C3B H3B 119.9 . . ?
C4 C5 C6 122.0(4) . . ?
C4 C5 S1 119.3(3) . . ?
C6 C5 S1 118.7(3) . . ?
C5B C4B C3B 119.6(4) . . ?
C5B C4B H4B 120.2 . . ?
C3B C4B H4B 120.2 . . ?
C5 C6 C7 118.6(4) . . ?
C5 C6 H6 120.7 . . ?
C7 C6 H6 120.7 . . ?
C4B C5B C6B 121.2(4) . . ?
C4B C5B S1B 119.3(3) . . ?
C6B C5B S1B 119.5(3) . . ?
C2 C7 C6 120.4(4) . . ?
C2 C7 H7 119.8 . . ?
C6 C7 H7 119.8 . . ?
C5B C6B C7B 118.6(4) . . ?
C5B C6B H6B 120.7 . . ?
C7B C6B H6B 120.7 . . ?
C9 C8 C13 121.6(4) . . ?
C9 C8 S1 119.4(3) . . ?
C13 C8 S1 118.8(3) . . ?
C2B C7B C6B 121.1(4) . . ?
C2B C7B H7B 119.4 . . ?
C6B C7B H7B 119.4 . . ?
C8 C9 C10 119.1(4) . . ?
C8 C9 H9 120.5 . . ?
C10 C9 H9 120.5 . . ?
C13B C8B C9B 121.8(4) . . ?
C13B C8B S1B 119.7(3) . . ?
C9B C8B S1B 118.4(3) . . ?
C9 C10 C11 120.7(4) . . ?
C9 C10 H10 119.6 . . ?
C11 C10 H10 119.6 . . ?
C10B C9B C8B 118.4(4) . . ?
C10B C9B H9B 120.8 . . ?
C8B C9B H9B 120.8 . . ?
C12 C11 C10 119.0(4) . . ?
C12 C11 C14 120.8(4) . . ?
C10 C11 C14 120.3(4) . . ?
C9B C10B C11B 120.8(4) . . ?
C9B C10B H10B 119.6 . . ?
C11B C10B H10B 119.6 . . ?
C11 C12 C13 120.8(4) . . ?
C11 C12 H12 119.6 . . ?
C13 C12 H12 119.6 . . ?
C10B C11B C12B 119.4(4) . . ?
C10B C11B C14B 120.0(4) . . ?
C12B C11B C14B 120.6(4) . . ?
C8 C13 C12 118.8(4) . . ?
C8 C13 H13 120.6 . . ?
C12 C13 H13 120.6 . . ?
C13B C12B C11B 120.3(4) . . ?
C13B C12B H12B 119.8 . . ?
C11B C12B H12B 119.8 . . ?
O4 C14 O3 126.6(3) . . ?
O4 C14 C11 116.4(4) . . ?
O3 C14 C11 117.0(3) . . ?
C8B C13B C12B 119.2(4) . . ?
C8B C13B H13B 120.4 . . ?
C12B C13B H13B 120.4 . . ?
N1 C15 C16 122.6(4) . . ?
N1 C15 H15 118.7 . . ?
C16 C15 H15 118.7 . . ?
O3B C14B O4B 125.4(4) . . ?
O3B C14B C11B 117.3(4) . . ?
O4B C14B C11B 117.3(4) . . ?
C17 C16 C15 119.7(4) . . ?
C17 C16 H16 120.1 . . ?
C15 C16 H16 120.1 . . ?
C18 C17 C16 118.2(4) . . ?
C18 C17 C20 119.5(4) . . ?
C16 C17 C20 122.4(4) . . ?
C17 C18 C19 118.6(4) . . ?
C17 C18 H18 120.7 . . ?
C19 C18 H18 120.7 . . ?
N1 C19 C18 123.8(4) . . ?
N1 C19 H19 118.1 . . ?
C18 C19 H19 118.1 . . ?
O7 C20 N2 124.9(4) . . ?
O7 C20 C17 121.2(4) . . ?
N2 C20 C17 113.8(4) . . ?
C22 C21 C26 119.6(3) . . ?
C22 C21 N2 116.9(3) . . ?
C26 C21 N2 123.5(3) . . ?
C23 C22 C21 120.8(3) . . ?
C23 C22 H22 119.6 . . ?
C21 C22 H22 119.6 . . ?
C22 C23 C24 119.1(3) . . ?
C22 C23 H23 120.4 . . ?
C24 C23 H23 120.4 . . ?
C25 C24 C23 121.1(3) . . ?
C25 C24 S2 121.1(3) . . ?
C23 C24 S2 117.8(3) . . ?
C24 C25 C26 120.4(3) . . ?
C24 C25 H25 119.8 . . ?
C26 C25 H25 119.8 . . ?
C25 C26 C21 119.0(3) . . ?
C25 C26 H26 120.5 . . ?
C21 C26 H26 120.5 . . ?
C32 C27 C28 121.0(3) . . ?
C32 C27 S2 118.4(3) . . ?
C28 C27 S2 120.6(3) . . ?
C27 C28 C29 118.7(3) . . ?
C27 C28 H28 120.6 . . ?
C29 C28 H28 120.6 . . ?
C28 C29 C30 121.3(3) . . ?
C28 C29 H29 119.3 . . ?
C30 C29 H29 119.3 . . ?
C29 C30 C31 118.9(3) . . ?
C29 C30 N3 118.8(3) . . ?
C31 C30 N3 122.3(4) . . ?
C32 C31 C30 119.7(4) . . ?
C32 C31 H31 120.2 . . ?
C30 C31 H31 120.2 . . ?
C27 C32 C31 120.4(4) . . ?
C27 C32 H32 119.8 . . ?
C31 C32 H32 119.8 . . ?
O10 C33 N3 124.7(4) . . ?
O10 C33 C34 118.3(4) . . ?
N3 C33 C34 117.0(4) . . ?
C35 C34 C38 117.9(4) . . ?
C35 C34 C33 124.0(4) . . ?
C38 C34 C33 117.9(4) . . ?
C34 C35 C36 119.3(4) . . ?
C34 C35 H35 120.4 . . ?
C36 C35 H35 120.4 . . ?
N4 C36 C35 123.0(4) . . ?
N4 C36 H36 118.5 . . ?
C35 C36 H36 118.5 . . ?
N4 C37 C38 122.8(4) . . ?
N4 C37 H37 118.6 . . ?
C38 C37 H37 118.6 . . ?
C37 C38 C34 119.3(4) . . ?
C37 C38 H38 120.3 . . ?
C34 C38 H38 120.3 . . ?
C103 N104 C102 121.4(9) . . ?
C103 N104 C101 119.8(8) . . ?
C102 N104 C101 118.7(9) . . ?
N104 C101 H10A 109.5 . . ?
N104 C101 H10C 109.5 . . ?
H10A C101 H10C 109.5 . . ?
N104 C101 H10D 109.5 . . ?
H10A C101 H10D 109.5 . . ?
H10C C101 H10D 109.5 . . ?
N104 C102 H10E 109.5 . . ?
N104 C102 H10F 109.5 . . ?
H10E C102 H10F 109.5 . . ?
N104 C102 H10G 109.5 . . ?
H10E C102 H10G 109.5 . . ?
H10F C102 H10G 109.5 . . ?
O105 C103 N104 128.7(7) . . ?
O105 C103 H103 115.7 . . ?
N104 C103 H103 115.7 . . ?
C108 N109 C107 127.2(10) . . ?
C108 N109 C106 117.8(9) . . ?
C107 N109 C106 114.0(9) . . ?
N109 C106 H10H 109.5 . . ?
N109 C106 H10I 109.5 . . ?
H10H C106 H10I 109.5 . . ?
N109 C106 H10J 109.5 . . ?
H10H C106 H10J 109.5 . . ?
H10I C106 H10J 109.5 . . ?
N109 C107 H10K 109.5 . . ?
N109 C107 H10L 109.5 . . ?
H10K C107 H10L 109.5 . . ?
N109 C107 H10M 109.5 . . ?
H10K C107 H10M 109.5 . . ?
H10L C107 H10M 109.5 . . ?
O110 C108 N109 127.1(10) . . ?
O110 C108 H108 116.4 . . ?
N109 C108 H108 116.4 . . ?

loop_
_geom_bond_atom_site_label_1
_geom_bond_atom_site_label_2
_geom_bond_distance
_geom_bond_site_symmetry_2
_geom_bond_publ_flag
Co1 O1 2.012(3) . ?
Co1 O1B 2.026(3) . ?
Co1 O2 2.040(3) 3_676 ?
Co1 N4 2.041(3) 4_676 ?
Co1 O2B 2.056(3) 3_676 ?
Co1 Co1 2.7520(9) 3_676 ?
Co2 O4B 2.005(3) . ?
Co2 O4 2.020(3) 1_645 ?
Co2 O3 2.047(3) 3_676 ?
Co2 O3B 2.055(3) 3_766 ?
Co2 N1 2.058(3) . ?
Co2 Co2 2.7868(9) 3_766 ?
S1 O5 1.437(3) . ?
S1 O6 1.439(4) . ?
S1 C8 1.771(4) . ?
S1 C5 1.779(4) . ?
S2 O8 1.428(3) . ?
S2 O9 1.436(3) . ?
S2 C27 1.760(3) . ?
S2 C24 1.771(3) . ?
S1B O6B 1.436(4) . ?
S1B O5B 1.440(3) . ?
S1B C8B 1.775(4) . ?
S1B C5B 1.780(4) . ?
O1 C1 1.252(4) . ?
O2 C1 1.254(4) . ?
O1B C1B 1.251(4) . ?
O3 C14 1.253(4) . ?
O2B C1B 1.249(4) . ?
O4 C14 1.251(4) . ?
O3B C14B 1.247(5) . ?
O4B C14B 1.255(5) . ?
O7 C20 1.218(5) . ?
O10 C33 1.221(5) . ?
N1 C19 1.325(5) . ?
N1 C15 1.326(5) . ?
N2 C20 1.347(5) . ?
N2 C21 1.402(4) . ?
N2 H2 0.8600 . ?
N3 C33 1.329(5) . ?
N3 C30 1.400(4) . ?
N3 H3 0.8600 . ?
N4 C36 1.328(5) . ?
N4 C37 1.328(5) . ?
C1 C2 1.507(5) . ?
C2 C3 1.381(5) . ?
C2 C7 1.383(5) . ?
C1B C2B 1.509(5) . ?
C3 C4 1.379(5) . ?
C3 H3A 0.9300 . ?
C2B C7B 1.366(5) . ?
C2B C3B 1.384(5) . ?
C4 C5 1.374(6) . ?
C4 H4 0.9300 . ?
C3B C4B 1.376(5) . ?
C3B H3B 0.9300 . ?
C5 C6 1.378(6) . ?
C4B C5B 1.365(6) . ?
C4B H4B 0.9300 . ?
C6 C7 1.384(5) . ?
C6 H6 0.9300 . ?
C5B C6B 1.377(5) . ?
C7 H7 0.9300 . ?
C6B C7B 1.379(5) . ?
C6B H6B 0.9300 . ?
C8 C9 1.367(6) . ?
C8 C13 1.379(6) . ?
C7B H7B 0.9300 . ?
C9 C10 1.377(5) . ?
C9 H9 0.9300 . ?
C8B C13B 1.372(6) . ?
C8B C9B 1.381(6) . ?
C10 C11 1.393(5) . ?
C10 H10 0.9300 . ?
C9B C10B 1.378(5) . ?
C9B H9B 0.9300 . ?
C11 C12 1.374(5) . ?
C11 C14 1.505(5) . ?
C10B C11B 1.385(5) . ?
C10B H10B 0.9300 . ?
C12 C13 1.385(6) . ?
C12 H12 0.9300 . ?
C11B C12B 1.386(5) . ?
C11B C14B 1.502(5) . ?
C13 H13 0.9300 . ?
C12B C13B 1.375(5) . ?
C12B H12B 0.9300 . ?
C13B H13B 0.9300 . ?
C15 C16 1.372(6) . ?
C15 H15 0.9300 . ?
C16 C17 1.371(6) . ?
C16 H16 0.9300 . ?
C17 C18 1.362(6) . ?
C17 C20 1.510(5) . ?
C18 C19 1.375(5) . ?
C18 H18 0.9300 . ?
C19 H19 0.9300 . ?
C21 C22 1.388(5) . ?
C21 C26 1.392(5) . ?
C22 C23 1.365(5) . ?
C22 H22 0.9300 . ?
C23 C24 1.378(5) . ?
C23 H23 0.9300 . ?
C24 C25 1.365(5) . ?
C25 C26 1.380(5) . ?
C25 H25 0.9300 . ?
C26 H26 0.9300 . ?
C27 C32 1.371(5) . ?
C27 C28 1.376(5) . ?
C28 C29 1.378(5) . ?
C28 H28 0.9300 . ?
C29 C30 1.382(5) . ?
C29 H29 0.9300 . ?
C30 C31 1.397(5) . ?
C31 C32 1.374(5) . ?
C31 H31 0.9300 . ?
C32 H32 0.9300 . ?
C33 C34 1.499(6) . ?
C34 C35 1.366(6) . ?
C34 C38 1.383(6) . ?
C35 C36 1.374(5) . ?
C35 H35 0.9300 . ?
C36 H36 0.9300 . ?
C37 C38 1.367(6) . ?
C37 H37 0.9300 . ?
C38 H38 0.9300 . ?
O105 C103 1.209(7) . ?
N104 C103 1.302(8) . ?
N104 C102 1.457(10) . ?
N104 C101 1.474(11) . ?
C101 H10A 0.9600 . ?
C101 H10C 0.9600 . ?
C101 H10D 0.9600 . ?
C102 H10E 0.9600 . ?
C102 H10F 0.9600 . ?
C102 H10G 0.9600 . ?
C103 H103 0.9300 . ?
O110 C108 1.233(9) . ?
N109 C108 1.286(9) . ?
N109 C107 1.387(10) . ?
N109 C106 1.493(11) . ?
C106 H10H 0.9600 . ?
C106 H10I 0.9600 . ?
C106 H10J 0.9600 . ?
C107 H10K 0.9600 . ?
C107 H10L 0.9600 . ?
C107 H10M 0.9600 . ?
C108 H108 0.9300 . ?

loop_
_geom_hbond_atom_site_label_D
_geom_hbond_atom_site_label_H
_geom_hbond_atom_site_label_A
_geom_hbond_distance_DH
_geom_hbond_distance_HA
_geom_hbond_distance_DA
_geom_hbond_angle_DHA
_geom_hbond_site_symmetry_A
_geom_hbond_publ_flag
N2 H2 O105 0.86 2.15 2.931(5) 150.2 . yes
N3 H3 O110 0.86 2.06 2.912(6) 168.5 4_565 yes
C15 H15 O10 0.93 2.42 3.319(6) 162.5 4_666 yes
C19 H19 O8 0.93 2.32 2.978(5) 127.1 2_655 yes
C26 H26 O7 0.93 2.31 2.898(5) 120.4 . yes
C29 H29 O110 0.93 2.65 3.395(6) 137.3 4_565 yes
C31 H31 O10 0.93 2.18 2.786(5) 121.5 . yes
C36 H36 O9 0.93 2.29 3.147(5) 152.6 2 yes
C108 H108 O6B 0.93 2.65 3.562(12) 167.0 . yes

loop_
_geom_torsion_atom_site_label_1
_geom_torsion_atom_site_label_2
_geom_torsion_atom_site_label_3
_geom_torsion_atom_site_label_4
_geom_torsion
_geom_torsion_site_symmetry_1
_geom_torsion_site_symmetry_2
_geom_torsion_site_symmetry_3
_geom_torsion_site_symmetry_4
_geom_torsion_publ_flag
Co1 O1 C1 O2 0.6(5) . . . . ?
Co1 O1 C1 C2 -179.5(2) . . . . ?
Co1 O2 C1 O1 -4.0(5) 3_676 . . . ?
Co1 O2 C1 C2 176.0(2) 3_676 . . . ?
O1 C1 C2 C3 -2.2(5) . . . . ?
O2 C1 C2 C3 177.8(3) . . . . ?
O1 C1 C2 C7 178.7(3) . . . . ?
O2 C1 C2 C7 -1.3(5) . . . . ?
Co1 O2B C1B O1B 4.7(5) 3_676 . . . ?
Co1 O2B C1B C2B -177.0(2) 3_676 . . . ?
Co1 O1B C1B O2B -1.5(5) . . . . ?
Co1 O1B C1B C2B -179.8(2) . . . . ?
C7 C2 C3 C4 -0.4(6) . . . . ?
C1 C2 C3 C4 -179.5(3) . . . . ?
O2B C1B C2B C7B -5.5(5) . . . . ?
O1B C1B C2B C7B 172.9(3) . . . . ?
O2B C1B C2B C3B 175.6(3) . . . . ?
O1B C1B C2B C3B -6.0(5) . . . . ?
C2 C3 C4 C5 0.5(6) . . . . ?
C7B C2B C3B C4B 1.6(6) . . . . ?
C1B C2B C3B C4B -179.4(4) . . . . ?
C3 C4 C5 C6 -0.7(6) . . . . ?
C3 C4 C5 S1 -178.4(3) . . . . ?
O5 S1 C5 C4 -25.0(4) . . . . ?
O6 S1 C5 C4 -156.6(3) . . . . ?
C8 S1 C5 C4 88.9(3) . . . . ?
O5 S1 C5 C6 157.2(3) . . . . ?
O6 S1 C5 C6 25.7(4) . . . . ?
C8 S1 C5 C6 -88.9(3) . . . . ?
C2B C3B C4B C5B -0.4(6) . . . . ?
C4 C5 C6 C7 0.8(6) . . . . ?
S1 C5 C6 C7 178.5(3) . . . . ?
C3B C4B C5B C6B -1.1(6) . . . . ?
C3B C4B C5B S1B 175.0(3) . . . . ?
O6B S1B C5B C4B 164.4(3) . . . . ?
O5B S1B C5B C4B 32.0(4) . . . . ?
C8B S1B C5B C4B -82.4(4) . . . . ?
O6B S1B C5B C6B -19.4(4) . . . . ?
O5B S1B C5B C6B -151.8(3) . . . . ?
C8B S1B C5B C6B 93.8(3) . . . . ?
C3 C2 C7 C6 0.6(6) . . . . ?
C1 C2 C7 C6 179.7(3) . . . . ?
C5 C6 C7 C2 -0.8(6) . . . . ?
C4B C5B C6B C7B 1.5(6) . . . . ?
S1B C5B C6B C7B -174.7(3) . . . . ?
O5 S1 C8 C9 29.5(4) . . . . ?
O6 S1 C8 C9 162.1(3) . . . . ?
C5 S1 C8 C9 -83.9(4) . . . . ?
O5 S1 C8 C13 -155.7(3) . . . . ?
O6 S1 C8 C13 -23.0(4) . . . . ?
C5 S1 C8 C13 90.9(4) . . . . ?
C3B C2B C7B C6B -1.3(6) . . . . ?
C1B C2B C7B C6B 179.8(4) . . . . ?
C5B C6B C7B C2B -0.2(6) . . . . ?
C13 C8 C9 C10 -1.3(6) . . . . ?
S1 C8 C9 C10 173.4(3) . . . . ?
O6B S1B C8B C13B 26.6(4) . . . . ?
O5B S1B C8B C13B 158.8(3) . . . . ?
C5B S1B C8B C13B -87.0(4) . . . . ?
O6B S1B C8B C9B -156.2(3) . . . . ?
O5B S1B C8B C9B -24.0(4) . . . . ?
C5B S1B C8B C9B 90.2(3) . . . . ?
C8 C9 C10 C11 -0.4(6) . . . . ?
C13B C8B C9B C10B 0.4(6) . . . . ?
S1B C8B C9B C10B -176.7(3) . . . . ?
C9 C10 C11 C12 2.1(6) . . . . ?
C9 C10 C11 C14 -178.2(4) . . . . ?
C8B C9B C10B C11B 0.3(6) . . . . ?
C10 C11 C12 C13 -2.1(6) . . . . ?
C14 C11 C12 C13 178.3(4) . . . . ?
C9B C10B C11B C12B -1.2(6) . . . . ?
C9B C10B C11B C14B 179.5(4) . . . . ?
C9 C8 C13 C12 1.4(6) . . . . ?
S1 C8 C13 C12 -173.4(3) . . . . ?
C11 C12 C13 C8 0.4(7) . . . . ?
C10B C11B C12B C13B 1.3(6) . . . . ?
C14B C11B C12B C13B -179.4(4) . . . . ?
Co2 O4 C14 O3 1.3(6) 1_465 . . . ?
Co2 O4 C14 C11 -179.5(2) 1_465 . . . ?
Co2 O3 C14 O4 -3.2(5) 3_676 . . . ?
Co2 O3 C14 C11 177.6(2) 3_676 . . . ?
C12 C11 C14 O4 -4.5(5) . . . . ?
C10 C11 C14 O4 175.9(3) . . . . ?
C12 C11 C14 O3 174.8(4) . . . . ?
C10 C11 C14 O3 -4.8(5) . . . . ?
C9B C8B C13B C12B -0.3(6) . . . . ?
S1B C8B C13B C12B 176.8(3) . . . . ?
C11B C12B C13B C8B -0.6(6) . . . . ?
C19 N1 C15 C16 -2.7(7) . . . . ?
Co2 N1 C15 C16 178.2(4) . . . . ?
Co2 O3B C14B O4B 1.5(6) 3_766 . . . ?
Co2 O3B C14B C11B -177.1(2) 3_766 . . . ?
Co2 O4B C14B O3B 2.2(5) . . . . ?
Co2 O4B C14B C11B -179.2(2) . . . . ?
C10B C11B C14B O3B -1.9(5) . . . . ?
C12B C11B C14B O3B 178.9(4) . . . . ?
C10B C11B C14B O4B 179.4(4) . . . . ?
C12B C11B C14B O4B 0.2(5) . . . . ?
N1 C15 C16 C17 1.1(8) . . . . ?
C15 C16 C17 C18 1.1(7) . . . . ?
C15 C16 C17 C20 -179.8(4) . . . . ?
C16 C17 C18 C19 -1.7(7) . . . . ?
C20 C17 C18 C19 179.2(4) . . . . ?
C15 N1 C19 C18 2.1(7) . . . . ?
Co2 N1 C19 C18 -178.8(4) . . . . ?
C17 C18 C19 N1 0.1(7) . . . . ?
C21 N2 C20 O7 2.6(8) . . . . ?
C21 N2 C20 C17 180.0(4) . . . . ?
C18 C17 C20 O7 42.6(7) . . . . ?
C16 C17 C20 O7 -136.5(5) . . . . ?
C18 C17 C20 N2 -134.8(4) . . . . ?
C16 C17 C20 N2 46.1(6) . . . . ?
C20 N2 C21 C22 -172.3(4) . . . . ?
C20 N2 C21 C26 9.7(6) . . . . ?
C26 C21 C22 C23 0.6(6) . . . . ?
N2 C21 C22 C23 -177.4(4) . . . . ?
C21 C22 C23 C24 -0.6(6) . . . . ?
C22 C23 C24 C25 0.3(6) . . . . ?
C22 C23 C24 S2 -180.0(3) . . . . ?
O8 S2 C24 C25 3.1(3) . . . . ?
O9 S2 C24 C25 132.9(3) . . . . ?
C27 S2 C24 C25 -112.8(3) . . . . ?
O8 S2 C24 C23 -176.6(3) . . . . ?
O9 S2 C24 C23 -46.8(3) . . . . ?
C27 S2 C24 C23 67.5(3) . . . . ?
C23 C24 C25 C26 -0.1(5) . . . . ?
S2 C24 C25 C26 -179.8(3) . . . . ?
C24 C25 C26 C21 0.1(5) . . . . ?
C22 C21 C26 C25 -0.4(5) . . . . ?
N2 C21 C26 C25 177.5(3) . . . . ?
O8 S2 C27 C32 -50.0(3) . . . . ?
O9 S2 C27 C32 179.7(3) . . . . ?
C24 S2 C27 C32 64.4(3) . . . . ?
O8 S2 C27 C28 129.6(3) . . . . ?
O9 S2 C27 C28 -0.7(3) . . . . ?
C24 S2 C27 C28 -116.0(3) . . . . ?
C32 C27 C28 C29 -0.7(5) . . . . ?
S2 C27 C28 C29 179.7(3) . . . . ?
C27 C28 C29 C30 -0.4(6) . . . . ?
C28 C29 C30 C31 1.2(6) . . . . ?
C28 C29 C30 N3 179.6(3) . . . . ?
C33 N3 C30 C29 -168.4(5) . . . . ?
C33 N3 C30 C31 10.0(7) . . . . ?
C29 C30 C31 C32 -0.9(6) . . . . ?
N3 C30 C31 C32 -179.2(4) . . . . ?
C28 C27 C32 C31 1.0(6) . . . . ?
S2 C27 C32 C31 -179.4(3) . . . . ?
C30 C31 C32 C27 -0.2(6) . . . . ?
C30 N3 C33 O10 0.6(9) . . . . ?
C30 N3 C33 C34 180.0(4) . . . . ?
O10 C33 C34 C35 -138.4(6) . . . . ?
N3 C33 C34 C35 42.2(8) . . . . ?
O10 C33 C34 C38 37.1(8) . . . . ?
N3 C33 C34 C38 -142.3(5) . . . . ?
C38 C34 C35 C36 -1.9(8) . . . . ?
C33 C34 C35 C36 173.6(5) . . . . ?
C37 N4 C36 C35 1.7(7) . . . . ?
Co1 N4 C36 C35 -174.1(4) 4_575 . . . ?
C34 C35 C36 N4 0.3(8) . . . . ?
C36 N4 C37 C38 -2.0(7) . . . . ?
Co1 N4 C37 C38 173.9(4) 4_575 . . . ?
N4 C37 C38 C34 0.4(8) . . . . ?
C35 C34 C38 C37 1.6(8) . . . . ?
C33 C34 C38 C37 -174.2(5) . . . . ?
C102 N104 C103 O105 179.3(12) . . . . ?
C101 N104 C103 O105 2.6(17) . . . . ?
C107 N109 C108 O110 5(3) . . . . ?
C106 N109 C108 O110 172.7(14) . . . . ?
